data_4028683
loop_
_publ_author_name
'Mingdi Yang'
'Dongling Xu'
'Wengang Xi'
'Lianke Wang'
'Jun Zheng'
'Jing Huang'
'Jingyan Zhang'
'Hongping Zhou'
'Jieying Wu'
'Yupeng Tian'

_publ_section_title
;
 Aggregation-Induced Fluorescence Behavior of Triphenylamine-Based Schiff
 Bases: The Combined Effect of Multiple Forces
;
_journal_name_full 'Journal of Organic Chemistry'
_journal_page_first 10344
_journal_page_last 10359
_journal_paper_doi 10.1021/jo401719c
_journal_volume 78
_journal_year 2013
_chemical_formula_sum 'C34 H28 N2 O'
_chemical_formula_weight 480.58
_chemical_name_systematic
;
 ?
;
_space_group_IT_number 14
_symmetry_space_group_name_Hall '-P 2ybc'
_symmetry_space_group_name_H-M 'P 1 21/c 1'
_atom_sites_solution_hydrogens geom
_atom_sites_solution_primary direct
_atom_sites_solution_secondary difmap
_audit_creation_method SHELXL-97
_cell_angle_alpha 90.00
_cell_angle_beta 99.977(3)
_cell_angle_gamma 90.00
_cell_formula_units_Z 4
_cell_length_a 24.174(5)
_cell_length_b 9.8145(19)
_cell_length_c 11.092(2)
_cell_measurement_temperature 291(2)
_cell_volume 2591.8(9)
_computing_structure_refinement 'SHELXL-97 (Sheldrick, 1997)'
_computing_structure_solution 'SHELXS-97 (Sheldrick, 1990)'
_diffrn_ambient_temperature 291(2)
_diffrn_measured_fraction_theta_full 0.999
_diffrn_measured_fraction_theta_max 0.999
_diffrn_radiation_monochromator graphite
_diffrn_radiation_source 'fine-focus sealed tube'
_diffrn_radiation_type MoK\a
_diffrn_radiation_wavelength 0.71073
_diffrn_reflns_av_R_equivalents 0.0529
_diffrn_reflns_av_sigmaI/netI 0.0517
_diffrn_reflns_limit_h_max 28
_diffrn_reflns_limit_h_min -28
_diffrn_reflns_limit_k_max 11
_diffrn_reflns_limit_k_min -11
_diffrn_reflns_limit_l_max 13
_diffrn_reflns_limit_l_min -13
_diffrn_reflns_number 18166
_diffrn_reflns_theta_full 25.10
_diffrn_reflns_theta_max 25.10
_diffrn_reflns_theta_min 0.86
_exptl_absorpt_coefficient_mu 0.074
_exptl_absorpt_correction_T_max 0.9853
_exptl_absorpt_correction_T_min 0.9832
_exptl_absorpt_correction_type none
_exptl_crystal_density_diffrn 1.232
_exptl_crystal_F_000 1016
_exptl_crystal_size_max 0.23
_exptl_crystal_size_mid 0.21
_exptl_crystal_size_min 0.20
_refine_diff_density_max 0.701
_refine_diff_density_min -0.504
_refine_diff_density_rms 0.051
_refine_ls_extinction_method none
_refine_ls_goodness_of_fit_ref 0.950
_refine_ls_hydrogen_treatment mixed
_refine_ls_matrix_type full
_refine_ls_number_parameters 335
_refine_ls_number_reflns 4616
_refine_ls_number_restraints 2
_refine_ls_restrained_S_all 0.951
_refine_ls_R_factor_all 0.1302
_refine_ls_R_factor_gt 0.0691
_refine_ls_shift/su_max 0.064
_refine_ls_shift/su_mean 0.003
_refine_ls_structure_factor_coef Fsqd
_refine_ls_weighting_details 'calc w=1/[\s^2^(Fo^2^)+(0.2000P)^2^+0.0000P] where P=(Fo^2^+2Fc^2^)/3'
_refine_ls_weighting_scheme calc
_refine_ls_wR_factor_gt 0.2151
_refine_ls_wR_factor_ref 0.2915
_reflns_number_gt 2447
_reflns_number_total 4616
_reflns_threshold_expression >2sigma(I)
_cod_data_source_file jo401719c_si_008.cif
_cod_data_source_block xi1
_cod_original_cell_volume 2591.9(9)
_cod_database_code 4028683

loop_
_symmetry_equiv_pos_as_xyz
'x, y, z'
'-x, y+1/2, -z+1/2'
'-x, -y, -z'
'x, -y-1/2, z-1/2'

loop_
_atom_site_label
_atom_site_type_symbol
_atom_site_fract_x
_atom_site_fract_y
_atom_site_fract_z
_atom_site_U_iso_or_equiv
_atom_site_adp_type
_atom_site_occupancy
_atom_site_symmetry_multiplicity
_atom_site_calc_flag
_atom_site_refinement_flags
C1 C 0.04173(15) 0.1435(4) 0.1043(3) 0.0638(10) Uani 1 1 d .
H1 H 0.0443 0.0611 0.0642 0.077 Uiso 1 1 calc R
C2 C -0.00056(17) 0.2340(6) 0.0598(4) 0.0850(14) Uani 1 1 d .
H2 H -0.0259 0.2127 -0.0107 0.102 Uiso 1 1 calc R
C3 C -0.0055(2) 0.3552(6) 0.1185(5) 0.0983(18) Uani 1 1 d .
H3 H -0.0341 0.4158 0.0881 0.118 Uiso 1 1 calc R
C4 C 0.0322(2) 0.3866(5) 0.2226(5) 0.0915(15) Uani 1 1 d .
H4 H 0.0287 0.4683 0.2631 0.110 Uiso 1 1 calc R
C5 C 0.07527(17) 0.2978(4) 0.2677(4) 0.0668(11) Uani 1 1 d .
H5 H 0.1008 0.3206 0.3376 0.080 Uiso 1 1 calc R
C6 C 0.08064(13) 0.1739(3) 0.2086(3) 0.0498(9) Uani 1 1 d .
C7 C 0.13029(15) -0.1570(4) 0.2047(3) 0.0595(10) Uani 1 1 d .
H7 H 0.1144 -0.1755 0.2735 0.071 Uiso 1 1 calc R
C8 C 0.14593(16) -0.2626(4) 0.1354(4) 0.0674(11) Uani 1 1 d .
H8 H 0.1411 -0.3524 0.1586 0.081 Uiso 1 1 calc R
C9 C 0.16840(17) -0.2359(4) 0.0331(4) 0.0715(12) Uani 1 1 d .
H9 H 0.1790 -0.3074 -0.0130 0.086 Uiso 1 1 calc R
C10 C 0.17536(19) -0.1039(5) -0.0018(4) 0.0779(12) Uani 1 1 d .
H10 H 0.1898 -0.0862 -0.0727 0.093 Uiso 1 1 calc R
C11 C 0.16088(17) 0.0036(4) 0.0683(3) 0.0690(11) Uani 1 1 d .
H11 H 0.1664 0.0931 0.0456 0.083 Uiso 1 1 calc R
C12 C 0.13831(14) -0.0237(3) 0.1716(3) 0.0505(9) Uani 1 1 d .
C13 C 0.16063(14) 0.0952(3) 0.3651(3) 0.0477(8) Uani 1 1 d .
C14 C 0.21827(14) 0.0871(4) 0.3715(3) 0.0581(10) Uani 1 1 d .
H14 H 0.2333 0.0791 0.3002 0.070 Uiso 1 1 calc R
C15 C 0.14012(15) 0.1098(3) 0.4739(3) 0.0540(9) Uani 1 1 d .
H15 H 0.1016 0.1161 0.4716 0.065 Uiso 1 1 calc R
C16 C 0.17561(17) 0.1153(4) 0.5848(3) 0.0596(10) Uani 1 1 d .
H16 H 0.1604 0.1263 0.6556 0.071 Uiso 1 1 calc R
C17 C 0.25366(16) 0.0908(4) 0.4845(4) 0.0698(11) Uani 1 1 d U
H17 H 0.2922 0.0835 0.4876 0.084 Uiso 1 1 calc R
C18 C 0.23262(18) 0.1052(3) 0.5945(3) 0.0619(11) Uani 1 1 d U
C19 C 0.2683(2) 0.1103(4) 0.7176(5) 0.0889(15) Uani 1 1 d U
H19 H 0.2488 0.1108 0.7829 0.107 Uiso 1 1 calc R
C20 C 0.3192(2) 0.1139(5) 0.7462(5) 0.0909(15) Uani 1 1 d .
H20 H 0.3384 0.1133 0.6805 0.109 Uiso 1 1 calc R
C21 C 0.3556(2) 0.1192(4) 0.8676(4) 0.0720(13) Uani 1 1 d .
C22 C 0.33585(18) 0.1062(4) 0.9805(4) 0.0742(12) Uani 1 1 d .
H22 H 0.2974 0.1020 0.9808 0.089 Uiso 1 1 calc R
C23 C 0.4121(2) 0.1308(4) 0.8717(4) 0.0744(12) Uani 1 1 d .
H23 H 0.4257 0.1411 0.7988 0.089 Uiso 1 1 calc R
C24 C 0.44929(19) 0.1280(4) 0.9791(3) 0.0672(11) Uani 1 1 d .
H24 H 0.4875 0.1384 0.9783 0.081 Uiso 1 1 calc R
C25 C 0.37351(16) 0.0998(4) 1.0907(4) 0.0644(10) Uani 1 1 d .
H25 H 0.3602 0.0890 1.1639 0.077 Uiso 1 1 calc R
C26 C 0.43057(15) 0.1096(3) 1.0911(3) 0.0542(9) Uani 1 1 d .
C27 C 0.51082(16) 0.1646(4) 1.2280(3) 0.0581(10) Uani 1 1 d .
H27 H 0.5167 0.2320 1.1727 0.070 Uiso 1 1 calc R
C28 C 0.55240(14) 0.1489(4) 1.3399(3) 0.0515(9) Uani 1 1 d .
C29 C 0.55195(14) 0.0375(4) 1.4169(3) 0.0537(9) Uani 1 1 d .
H29 H 0.5255 -0.0310 1.3958 0.064 Uiso 1 1 calc R
C30 C 0.59237(16) 0.2484(4) 1.3744(4) 0.0676(11) Uani 1 1 d .
H30 H 0.5938 0.3230 1.3233 0.081 Uiso 1 1 calc R
C31 C 0.58994(14) 0.0269(4) 1.5237(3) 0.0567(9) Uani 1 1 d .
H31 H 0.5893 -0.0487 1.5739 0.068 Uiso 1 1 calc R
C32 C 0.63024(17) 0.2406(4) 1.4824(4) 0.0694(11) Uani 1 1 d .
H32 H 0.6561 0.3101 1.5046 0.083 Uiso 1 1 calc R
C33 C 0.62933(14) 0.1288(4) 1.5569(3) 0.0534(9) Uani 1 1 d .
C34 C 0.70546(18) 0.2125(5) 1.7054(4) 0.0926(15) Uani 1 1 d .
H34A H 0.7287 0.2256 1.6444 0.139 Uiso 1 1 calc R
H34B H 0.7284 0.1852 1.7810 0.139 Uiso 1 1 calc R
H34C H 0.6866 0.2962 1.7176 0.139 Uiso 1 1 calc R
N1 N 0.12494(12) 0.0841(3) 0.2497(3) 0.0570(8) Uani 1 1 d .
N2 N 0.46772(12) 0.0922(3) 1.2028(3) 0.0567(8) Uani 1 1 d .
O1 O 0.66514(11) 0.1099(3) 1.6661(2) 0.0701(8) Uani 1 1 d .

loop_
_atom_site_aniso_label
_atom_site_aniso_U_11
_atom_site_aniso_U_22
_atom_site_aniso_U_33
_atom_site_aniso_U_23
_atom_site_aniso_U_13
_atom_site_aniso_U_12
C1 0.053(2) 0.071(3) 0.063(2) 0.0117(19) -0.0028(18) 0.0041(18)
C2 0.054(2) 0.107(4) 0.089(3) 0.030(3) 0.000(2) 0.017(2)
C3 0.080(3) 0.113(4) 0.105(4) 0.045(3) 0.027(3) 0.055(3)
C4 0.110(4) 0.078(3) 0.093(4) 0.012(3) 0.035(3) 0.049(3)
C5 0.077(3) 0.061(2) 0.064(2) 0.0009(19) 0.017(2) 0.024(2)
C6 0.0453(19) 0.050(2) 0.054(2) 0.0058(16) 0.0108(16) 0.0073(15)
C7 0.064(2) 0.052(2) 0.058(2) 0.0012(17) -0.0006(18) 0.0038(17)
C8 0.081(3) 0.044(2) 0.071(3) -0.0105(19) -0.004(2) 0.0083(18)
C9 0.076(3) 0.062(3) 0.069(3) -0.025(2) -0.007(2) 0.014(2)
C10 0.099(3) 0.081(3) 0.055(2) -0.011(2) 0.018(2) 0.005(2)
C11 0.093(3) 0.053(2) 0.059(2) -0.0018(19) 0.005(2) 0.006(2)
C12 0.056(2) 0.046(2) 0.045(2) -0.0055(15) -0.0045(16) 0.0079(16)
C13 0.051(2) 0.0376(18) 0.051(2) -0.0044(14) -0.0011(16) 0.0032(14)
C14 0.051(2) 0.062(2) 0.060(2) -0.0077(17) 0.0052(18) 0.0012(17)
C15 0.057(2) 0.0423(19) 0.061(2) -0.0016(16) 0.0051(18) -0.0002(15)
C16 0.075(3) 0.050(2) 0.050(2) -0.0024(16) 0.0010(19) 0.0043(18)
C17 0.049(2) 0.061(2) 0.091(3) -0.006(2) -0.010(2) 0.0041(18)
C18 0.081(3) 0.042(2) 0.054(2) -0.0056(16) -0.013(2) 0.0015(18)
C19 0.097(4) 0.062(3) 0.093(3) 0.003(2) -0.022(3) 0.003(2)
C20 0.106(4) 0.073(3) 0.083(3) 0.007(2) -0.015(3) -0.003(3)
C21 0.109(4) 0.051(2) 0.047(2) 0.0038(17) -0.013(2) -0.002(2)
C22 0.064(2) 0.060(3) 0.088(3) 0.000(2) -0.014(2) 0.0005(19)
C23 0.096(3) 0.073(3) 0.048(2) 0.0020(19) -0.003(2) -0.005(2)
C24 0.082(3) 0.065(2) 0.052(2) 0.0048(18) 0.007(2) 0.002(2)
C25 0.067(3) 0.063(2) 0.059(2) 0.0014(18) 0.000(2) 0.0074(19)
C26 0.060(2) 0.051(2) 0.047(2) -0.0007(16) -0.0043(17) 0.0035(16)
C27 0.065(2) 0.056(2) 0.051(2) 0.0029(17) 0.0055(18) 0.0027(19)
C28 0.0492(19) 0.056(2) 0.049(2) -0.0004(16) 0.0081(16) 0.0019(16)
C29 0.0491(19) 0.057(2) 0.054(2) -0.0009(17) 0.0062(17) -0.0120(16)
C30 0.072(3) 0.059(2) 0.069(3) 0.0110(19) 0.004(2) -0.007(2)
C31 0.054(2) 0.062(2) 0.054(2) 0.0057(17) 0.0082(17) -0.0046(18)
C32 0.067(3) 0.064(3) 0.072(3) -0.001(2) -0.003(2) -0.015(2)
C33 0.0458(19) 0.064(2) 0.049(2) -0.0032(17) 0.0040(16) -0.0005(17)
C34 0.069(3) 0.112(4) 0.086(3) -0.017(3) -0.015(2) -0.021(3)
N1 0.0627(18) 0.0495(17) 0.0516(18) -0.0113(13) -0.0102(14) 0.0167(14)
N2 0.0572(18) 0.066(2) 0.0444(17) 0.0010(14) 0.0009(14) 0.0027(15)
O1 0.0620(16) 0.088(2) 0.0551(15) -0.0015(13) -0.0054(13) -0.0066(14)

loop_
_atom_type_symbol
_atom_type_description
_atom_type_scat_dispersion_real
_atom_type_scat_dispersion_imag
_atom_type_scat_source
C C 0.0033 0.0016 'International Tables Vol C Tables 4.2.6.8 and 6.1.1.4'
H H 0.0000 0.0000 'International Tables Vol C Tables 4.2.6.8 and 6.1.1.4'
N N 0.0061 0.0033 'International Tables Vol C Tables 4.2.6.8 and 6.1.1.4'
O O 0.0106 0.0060 'International Tables Vol C Tables 4.2.6.8 and 6.1.1.4'

loop_
_geom_angle_atom_site_label_1
_geom_angle_atom_site_label_2
_geom_angle_atom_site_label_3
_geom_angle
C2 C1 C6 120.8(4)
C2 C1 H1 119.6
C6 C1 H1 119.6
C3 C2 C1 120.6(4)
C3 C2 H2 119.7
C1 C2 H2 119.7
C2 C3 C4 119.6(4)
C2 C3 H3 120.2
C4 C3 H3 120.2
C3 C4 C5 120.7(4)
C3 C4 H4 119.7
C5 C4 H4 119.7
C6 C5 C4 120.3(4)
C6 C5 H5 119.9
C4 C5 H5 119.9
C1 C6 N1 120.3(3)
C1 C6 C5 118.2(3)
N1 C6 C5 121.5(3)
C12 C7 C8 119.9(4)
C12 C7 H7 120.1
C8 C7 H7 120.1
C9 C8 C7 120.3(4)
C9 C8 H8 119.9
C7 C8 H8 119.9
C8 C9 C10 120.2(4)
C8 C9 H9 119.9
C10 C9 H9 119.9
C9 C10 C11 120.2(4)
C9 C10 H10 119.9
C11 C10 H10 119.9
C12 C11 C10 119.5(4)
C12 C11 H11 120.3
C10 C11 H11 120.3
C11 C12 C7 119.9(3)
C11 C12 N1 121.3(3)
C7 C12 N1 118.7(3)
C14 C13 C15 117.9(3)
C14 C13 N1 119.4(3)
C15 C13 N1 122.6(3)
C13 C14 C17 120.1(4)
C13 C14 H14 120.0
C17 C14 H14 120.0
C16 C15 C13 121.4(4)
C16 C15 H15 119.3
C13 C15 H15 119.3
C18 C16 C15 122.2(4)
C18 C16 H16 118.9
C15 C16 H16 118.9
C14 C17 C18 121.7(4)
C14 C17 H17 119.2
C18 C17 H17 119.2
C16 C18 C17 116.7(3)
C16 C18 C19 119.2(4)
C17 C18 C19 124.1(4)
C20 C19 C18 129.9(6)
C20 C19 H19 115.1
C18 C19 H19 115.0
C19 C20 C21 130.9(6)
C19 C20 H20 114.5
C21 C20 H20 114.5
C23 C21 C22 117.7(4)
C23 C21 C20 118.0(4)
C22 C21 C20 124.3(5)
C25 C22 C21 120.6(4)
C25 C22 H22 119.7
C21 C22 H22 119.7
C21 C23 C24 122.2(4)
C21 C23 H23 118.9
C24 C23 H23 118.9
C23 C24 C26 120.7(4)
C23 C24 H24 119.6
C26 C24 H24 119.6
C26 C25 C22 120.0(4)
C26 C25 H25 120.0
C22 C25 H25 120.0
C25 C26 N2 118.6(3)
C25 C26 C24 118.6(3)
N2 C26 C24 122.6(3)
N2 C27 C28 123.5(3)
N2 C27 H27 118.2
C28 C27 H27 118.2
C30 C28 C29 117.8(3)
C30 C28 C27 120.4(3)
C29 C28 C27 121.8(3)
C31 C29 C28 121.0(3)
C31 C29 H29 119.5
C28 C29 H29 119.5
C28 C30 C32 122.0(4)
C28 C30 H30 119.0
C32 C30 H30 119.0
C29 C31 C33 120.1(3)
C29 C31 H31 119.9
C33 C31 H31 119.9
C33 C32 C30 119.3(3)
C33 C32 H32 120.4
C30 C32 H32 120.3
O1 C33 C32 124.3(3)
O1 C33 C31 115.9(3)
C32 C33 C31 119.8(3)
O1 C34 H34A 109.5
O1 C34 H34B 109.5
H34A C34 H34B 109.5
O1 C34 H34C 109.5
H34A C34 H34C 109.5
H34B C34 H34C 109.5
C6 N1 C13 123.8(3)
C6 N1 C12 120.4(3)
C13 N1 C12 115.7(2)
C27 N2 C26 120.4(3)
C33 O1 C34 118.1(3)

loop_
_geom_bond_atom_site_label_1
_geom_bond_atom_site_label_2
_geom_bond_distance
C1 C2 1.380(5)
C1 C6 1.391(5)
C1 H1 0.9300
C2 C3 1.371(7)
C2 H2 0.9300
C3 C4 1.377(7)
C3 H3 0.9300
C4 C5 1.383(6)
C4 H4 0.9300
C5 C6 1.397(5)
C5 H5 0.9300
C6 N1 1.401(4)
C7 C12 1.381(5)
C7 C8 1.382(5)
C7 H7 0.9300
C8 C9 1.366(6)
C8 H8 0.9300
C9 C10 1.371(6)
C9 H9 0.9300
C10 C11 1.391(5)
C10 H10 0.9300
C11 C12 1.379(5)
C11 H11 0.9300
C12 N1 1.440(4)
C13 C14 1.385(5)
C13 C15 1.389(5)
C13 N1 1.418(4)
C14 C17 1.390(5)
C14 H14 0.9300
C15 C16 1.373(5)
C15 H15 0.9300
C16 C18 1.367(6)
C16 H16 0.9300
C17 C18 1.407(6)
C17 H17 0.9300
C18 C19 1.485(6)
C19 C20 1.216(7)
C19 H19 0.9300
C20 C21 1.476(6)
C20 H20 0.9300
C21 C23 1.365(6)
C21 C22 1.421(6)
C22 C25 1.393(5)
C22 H22 0.9300
C23 C24 1.362(5)
C23 H23 0.9300
C24 C26 1.406(5)
C24 H24 0.9300
C25 C26 1.382(5)
C25 H25 0.9300
C26 N2 1.409(4)
C27 N2 1.252(5)
C27 C28 1.463(5)
C27 H27 0.9300
C28 C30 1.381(5)
C28 C29 1.389(5)
C29 C31 1.371(4)
C29 H29 0.9300
C30 C32 1.378(5)
C30 H30 0.9300
C31 C33 1.386(5)
C31 H31 0.9300
C32 C33 1.377(5)
C32 H32 0.9300
C33 O1 1.373(4)
C34 O1 1.417(5)
C34 H34A 0.9600
C34 H34B 0.9600
C34 H34C 0.9600

loop_
_geom_torsion_atom_site_label_1
_geom_torsion_atom_site_label_2
_geom_torsion_atom_site_label_3
_geom_torsion_atom_site_label_4
_geom_torsion
C6 C1 C2 C3 -0.9(6)
C1 C2 C3 C4 0.1(7)
C2 C3 C4 C5 0.7(7)
C3 C4 C5 C6 -0.8(7)
C2 C1 C6 N1 -177.0(4)
C2 C1 C6 C5 0.8(5)
C4 C5 C6 C1 0.0(6)
C4 C5 C6 N1 177.8(4)
C12 C7 C8 C9 -1.1(5)
C7 C8 C9 C10 -0.3(6)
C8 C9 C10 C11 1.6(6)
C9 C10 C11 C12 -1.4(6)
C10 C11 C12 C7 0.0(6)
C10 C11 C12 N1 177.3(3)
C8 C7 C12 C11 1.3(5)
C8 C7 C12 N1 -176.1(3)
C15 C13 C14 C17 1.3(5)
N1 C13 C14 C17 -176.7(3)
C14 C13 C15 C16 -0.4(5)
N1 C13 C15 C16 177.6(3)
C13 C15 C16 C18 -0.7(5)
C13 C14 C17 C18 -1.2(5)
C15 C16 C18 C17 0.9(5)
C15 C16 C18 C19 -179.2(3)
C14 C17 C18 C16 0.1(5)
C14 C17 C18 C19 -179.8(3)
C16 C18 C19 C20 -173.6(4)
C17 C18 C19 C20 6.3(7)
C18 C19 C20 C21 179.9(4)
C19 C20 C21 C23 -176.1(5)
C19 C20 C21 C22 7.1(7)
C23 C21 C22 C25 -2.7(6)
C20 C21 C22 C25 174.1(4)
C22 C21 C23 C24 1.2(6)
C20 C21 C23 C24 -175.9(4)
C21 C23 C24 C26 1.5(6)
C21 C22 C25 C26 1.7(6)
C22 C25 C26 N2 -175.1(3)
C22 C25 C26 C24 1.0(5)
C23 C24 C26 C25 -2.6(6)
C23 C24 C26 N2 173.4(3)
N2 C27 C28 C30 -166.5(4)
N2 C27 C28 C29 11.0(6)
C30 C28 C29 C31 0.0(5)
C27 C28 C29 C31 -177.5(3)
C29 C28 C30 C32 -1.1(6)
C27 C28 C30 C32 176.4(4)
C28 C29 C31 C33 0.6(5)
C28 C30 C32 C33 1.7(6)
C30 C32 C33 O1 179.7(4)
C30 C32 C33 C31 -1.0(6)
C29 C31 C33 O1 179.3(3)
C29 C31 C33 C32 -0.1(5)
C1 C6 N1 C13 -169.0(3)
C5 C6 N1 C13 13.3(5)
C1 C6 N1 C12 13.9(5)
C5 C6 N1 C12 -163.8(3)
C14 C13 N1 C6 -132.1(4)
C15 C13 N1 C6 49.9(5)
C14 C13 N1 C12 45.1(4)
C15 C13 N1 C12 -132.8(3)
C11 C12 N1 C6 68.9(5)
C7 C12 N1 C6 -113.8(4)
C11 C12 N1 C13 -108.4(4)
C7 C12 N1 C13 68.9(4)
C28 C27 N2 C26 -177.5(3)
C25 C26 N2 C27 -141.1(4)
C24 C26 N2 C27 42.9(5)
C32 C33 O1 C34 0.6(5)
C31 C33 O1 C34 -178.7(4)
